data_7028396
loop_
_publ_author_name
'Giese, Michael'
'Albrecht, Markus'
'Bohnen, Christian'
'Repenko, Tatjana'
'Valkonen, Arto'
'Rissanen, Kari'

_publ_section_title
;
 Solid state anion-\p interactions involving polyhalides.
;
_journal_issue 4
_journal_name_full 'Dalton transactions (Cambridge, England : 2003)'
_journal_page_first 1873
_journal_page_last 1880
_journal_paper_doi 10.1039/c3dt52960f
_journal_volume 43
_journal_year 2014
_chemical_formula_moiety 'C20 H20 F10 N2, 2(I3)'
_chemical_formula_sum 'C20 H20 F10 I6 N2'
_chemical_formula_weight 1239.78
_chemical_name_systematic
;
 ?
;
_space_group_IT_number 14
_symmetry_cell_setting monoclinic
_symmetry_space_group_name_Hall '-P 2ybc'
_symmetry_space_group_name_H-M 'P 1 21/c 1'
_atom_sites_solution_hydrogens geom
_atom_sites_solution_primary direct
_atom_sites_solution_secondary difmap
_audit_creation_method SHELXL-97
_cell_angle_alpha 90.00
_cell_angle_beta 102.305(2)
_cell_angle_gamma 90.00
_cell_formula_units_Z 2
_cell_length_a 13.7486(6)
_cell_length_b 8.7173(4)
_cell_length_c 13.7027(6)
_cell_measurement_reflns_used 4117
_cell_measurement_temperature 123(2)
_cell_measurement_theta_max 28.283
_cell_measurement_theta_min 0.407
_cell_volume 1604.55(12)
_computing_cell_refinement 'DENZO-SMN (Otwinowski & Minor, 1997)'
_computing_data_collection 'Collect (Bruker, 2008)'
_computing_data_reduction DENZO-SMN
_computing_molecular_graphics 'ORTEP-3 (Farrugia, 1997); MERCURY (Macrae, <i>et al.</i>, 2008)'
_computing_publication_material SHELXL-97
_computing_structure_refinement 'SHELXL-97 (Sheldrick, 2008)'
_computing_structure_solution 'SIR-2004 (Burla, et al., 2005)'
_diffrn_ambient_temperature 123(2)
_diffrn_detector_area_resol_mean 9
_diffrn_measured_fraction_theta_full 0.999
_diffrn_measured_fraction_theta_max 0.999
_diffrn_measurement_device_type 'Bruker-Nonius Kappa CCD with APEXII detector'
_diffrn_measurement_method '\f and \w scans'
_diffrn_radiation_monochromator graphite
_diffrn_radiation_source 'fine-focus sealed tube'
_diffrn_radiation_type MoK\a
_diffrn_radiation_wavelength 0.71073
_diffrn_reflns_av_R_equivalents 0.0280
_diffrn_reflns_av_sigmaI/netI 0.0446
_diffrn_reflns_limit_h_max 16
_diffrn_reflns_limit_h_min -16
_diffrn_reflns_limit_k_max 10
_diffrn_reflns_limit_k_min -8
_diffrn_reflns_limit_l_max 16
_diffrn_reflns_limit_l_min -16
_diffrn_reflns_number 5128
_diffrn_reflns_theta_full 25.25
_diffrn_reflns_theta_max 25.25
_diffrn_reflns_theta_min 2.79
_exptl_absorpt_coefficient_mu 5.880
_exptl_absorpt_correction_T_max 0.8915
_exptl_absorpt_correction_T_min 0.2548
_exptl_absorpt_correction_type multi-scan
_exptl_absorpt_process_details 'Sadabs (Sheldrick, 1996)'
_exptl_crystal_colour orange
_exptl_crystal_density_diffrn 2.566
_exptl_crystal_density_method 'not measured'
_exptl_crystal_description plate
_exptl_crystal_F_000 1124
_exptl_crystal_size_max 0.32
_exptl_crystal_size_mid 0.13
_exptl_crystal_size_min 0.02
_refine_diff_density_max 1.076
_refine_diff_density_min -0.912
_refine_diff_density_rms 0.147
_refine_ls_extinction_method none
_refine_ls_goodness_of_fit_ref 1.075
_refine_ls_hydrogen_treatment constr
_refine_ls_matrix_type full
_refine_ls_number_parameters 172
_refine_ls_number_reflns 2917
_refine_ls_number_restraints 0
_refine_ls_restrained_S_all 1.075
_refine_ls_R_factor_all 0.0485
_refine_ls_R_factor_gt 0.0371
_refine_ls_shift/su_max 0.001
_refine_ls_shift/su_mean 0.000
_refine_ls_structure_factor_coef Fsqd
_refine_ls_weighting_details 'calc w=1/[\s^2^(Fo^2^)+(0.0000P)^2^+9.4453P] where P=(Fo^2^+2Fc^2^)/3'
_refine_ls_weighting_scheme calc
_refine_ls_wR_factor_gt 0.0718
_refine_ls_wR_factor_ref 0.0755
_reflns_number_gt 2434
_reflns_number_total 2917
_reflns_threshold_expression >2\s(I)
_cod_data_source_file c3dt52960f.txt
_cod_data_source_block 6
_cod_original_sg_symbol_H-M P21/c
_cod_database_code 7028396

loop_
_symmetry_equiv_pos_as_xyz
'x, y, z'
'-x, y+1/2, -z+1/2'
'-x, -y, -z'
'x, -y-1/2, z-1/2'

loop_
_atom_site_label
_atom_site_type_symbol
_atom_site_fract_x
_atom_site_fract_y
_atom_site_fract_z
_atom_site_U_iso_or_equiv
_atom_site_adp_type
_atom_site_occupancy
_atom_site_symmetry_multiplicity
_atom_site_calc_flag
_atom_site_refinement_flags
I1 I 0.93190(4) 0.87642(5) 0.78631(3) 0.03332(13) Uani 1 1 d .
I2 I 0.80171(3) 0.69614(5) 0.62055(3) 0.02911(13) Uani 1 1 d .
I3 I 0.67473(4) 0.54151(6) 0.45950(4) 0.05163(17) Uani 1 1 d .
F5 F 0.7488(3) 0.2197(5) 0.2034(3) 0.0371(10) Uani 1 1 d .
F6 F 0.5739(3) 0.3675(6) 0.1426(3) 0.0527(12) Uani 1 1 d .
F7 F 0.4305(3) 0.3489(5) 0.2510(3) 0.0482(11) Uani 1 1 d .
F8 F 0.4611(3) 0.1758(5) 0.4183(3) 0.0403(10) Uani 1 1 d .
F9 F 0.6317(3) 0.0151(4) 0.4748(3) 0.0324(9) Uani 1 1 d .
N1 N 0.8732(4) 0.0979(6) 0.4474(4) 0.0245(12) Uani 1 1 d .
C1 C 0.9553(5) -0.0250(7) 0.4630(5) 0.0296(15) Uani 1 1 d .
H1A H 0.9293 -0.1211 0.4863 0.036 Uiso 1 1 calc R
H1B H 0.9740 -0.0465 0.3985 0.036 Uiso 1 1 calc R
C3 C 0.7888(5) 0.0218(7) 0.3722(4) 0.0251(14) Uani 1 1 d .
H3A H 0.8134 -0.0032 0.3113 0.030 Uiso 1 1 calc R
H3B H 0.7715 -0.0761 0.4010 0.030 Uiso 1 1 calc R
C4 C 0.6960(5) 0.1161(7) 0.3427(4) 0.0249(14) Uani 1 1 d .
C5 C 0.6776(5) 0.2062(7) 0.2573(5) 0.0271(14) Uani 1 1 d .
C6 C 0.5901(5) 0.2817(8) 0.2260(5) 0.0347(16) Uani 1 1 d .
C7 C 0.5162(5) 0.2716(8) 0.2799(5) 0.0334(16) Uani 1 1 d .
C8 C 0.5317(5) 0.1845(8) 0.3653(5) 0.0294(15) Uani 1 1 d .
C9 C 0.6195(5) 0.1064(7) 0.3944(4) 0.0252(14) Uani 1 1 d .
C10 C 0.8403(5) 0.1342(8) 0.5430(4) 0.0262(14) Uani 1 1 d .
H10A H 0.8201 0.0395 0.5716 0.039 Uiso 1 1 calc R
H10B H 0.7839 0.2055 0.5289 0.039 Uiso 1 1 calc R
H10C H 0.8955 0.1814 0.5906 0.039 Uiso 1 1 calc R
C11 C 0.9035(5) 0.2459(8) 0.4068(5) 0.0308(15) Uani 1 1 d .
H11A H 0.8485 0.3193 0.3990 0.046 Uiso 1 1 calc R
H11B H 0.9202 0.2273 0.3418 0.046 Uiso 1 1 calc R
H11C H 0.9618 0.2877 0.4531 0.046 Uiso 1 1 calc R

loop_
_atom_site_aniso_label
_atom_site_aniso_U_11
_atom_site_aniso_U_22
_atom_site_aniso_U_33
_atom_site_aniso_U_23
_atom_site_aniso_U_13
_atom_site_aniso_U_12
I1 0.0446(3) 0.0290(2) 0.0264(2) 0.00334(18) 0.00767(19) 0.0037(2)
I2 0.0329(3) 0.0241(2) 0.0320(2) 0.00572(18) 0.01051(18) 0.00341(18)
I3 0.0490(3) 0.0383(3) 0.0604(4) -0.0177(3) -0.0043(3) 0.0093(2)
F5 0.039(2) 0.051(3) 0.0248(19) 0.0108(18) 0.0145(17) 0.0053(19)
F6 0.051(3) 0.067(3) 0.040(2) 0.033(2) 0.011(2) 0.018(2)
F7 0.036(2) 0.053(3) 0.056(3) 0.017(2) 0.011(2) 0.014(2)
F8 0.036(2) 0.041(2) 0.049(2) 0.0079(19) 0.021(2) 0.0005(19)
F9 0.043(2) 0.029(2) 0.0285(19) 0.0108(16) 0.0151(17) 0.0026(18)
N1 0.026(3) 0.027(3) 0.022(3) 0.008(2) 0.010(2) 0.012(2)
C1 0.032(4) 0.025(3) 0.034(4) -0.001(3) 0.010(3) 0.005(3)
C3 0.031(4) 0.023(3) 0.022(3) 0.000(3) 0.008(3) 0.005(3)
C4 0.035(4) 0.020(3) 0.019(3) -0.005(3) 0.005(3) 0.002(3)
C5 0.032(4) 0.027(3) 0.025(3) 0.005(3) 0.011(3) 0.002(3)
C6 0.043(4) 0.034(4) 0.024(3) 0.011(3) 0.001(3) 0.004(3)
C7 0.025(4) 0.030(4) 0.044(4) 0.003(3) 0.005(3) 0.006(3)
C8 0.030(4) 0.031(4) 0.030(3) -0.001(3) 0.011(3) -0.006(3)
C9 0.036(4) 0.020(3) 0.022(3) 0.002(3) 0.012(3) 0.000(3)
C10 0.027(4) 0.032(4) 0.021(3) 0.006(3) 0.008(3) 0.005(3)
C11 0.024(3) 0.037(4) 0.033(4) 0.008(3) 0.010(3) 0.000(3)

loop_
_atom_type_symbol
_atom_type_description
_atom_type_scat_dispersion_real
_atom_type_scat_dispersion_imag
_atom_type_scat_source
C C 0.0033 0.0016 'International Tables Vol C Tables 4.2.6.8 and 6.1.1.4'
H H 0.0000 0.0000 'International Tables Vol C Tables 4.2.6.8 and 6.1.1.4'
N N 0.0061 0.0033 'International Tables Vol C Tables 4.2.6.8 and 6.1.1.4'
F F 0.0171 0.0103 'International Tables Vol C Tables 4.2.6.8 and 6.1.1.4'
I I -0.4742 1.8119 'International Tables Vol C Tables 4.2.6.8 and 6.1.1.4'

loop_
_geom_angle_atom_site_label_1
_geom_angle_atom_site_label_2
_geom_angle_atom_site_label_3
_geom_angle
_geom_angle_site_symmetry_1
I3 I2 I1 176.88(2) .
C11 N1 C10 107.5(5) .
C11 N1 C3 110.7(5) .
C10 N1 C3 110.6(5) .
C11 N1 C1 113.4(5) .
C10 N1 C1 111.9(5) .
C3 N1 C1 102.7(5) .
C1 C1 N1 111.5(7) 3_756
C1 C1 H1A 109.3 3_756
N1 C1 H1A 109.3 .
C1 C1 H1B 109.3 3_756
N1 C1 H1B 109.3 .
H1A C1 H1B 108.0 .
C4 C3 N1 115.1(5) .
C4 C3 H3A 108.5 .
N1 C3 H3A 108.5 .
C4 C3 H3B 108.5 .
N1 C3 H3B 108.5 .
H3A C3 H3B 107.5 .
C5 C4 C9 116.3(6) .
C5 C4 C3 122.0(6) .
C9 C4 C3 121.4(5) .
F5 C5 C6 118.8(6) .
F5 C5 C4 119.2(6) .
C6 C5 C4 122.0(6) .
F6 C6 C5 120.8(6) .
F6 C6 C7 118.9(6) .
C5 C6 C7 120.3(6) .
F7 C7 C8 119.8(6) .
F7 C7 C6 120.7(6) .
C8 C7 C6 119.5(6) .
F8 C8 C9 120.9(6) .
F8 C8 C7 119.8(6) .
C9 C8 C7 119.3(6) .
F9 C9 C8 118.8(5) .
F9 C9 C4 118.7(6) .
C8 C9 C4 122.5(6) .
N1 C10 H10A 109.5 .
N1 C10 H10B 109.5 .
H10A C10 H10B 109.5 .
N1 C10 H10C 109.5 .
H10A C10 H10C 109.5 .
H10B C10 H10C 109.5 .
N1 C11 H11A 109.5 .
N1 C11 H11B 109.5 .
H11A C11 H11B 109.5 .
N1 C11 H11C 109.5 .
H11A C11 H11C 109.5 .
H11B C11 H11C 109.5 .

loop_
_geom_bond_atom_site_label_1
_geom_bond_atom_site_label_2
_geom_bond_distance
_geom_bond_site_symmetry_2
I1 I2 3.0165(6) .
I2 I3 2.8449(7) .
F5 C5 1.351(7) .
F6 C6 1.344(7) .
F7 C7 1.342(8) .
F8 C8 1.333(7) .
F9 C9 1.340(7) .
N1 C11 1.499(8) .
N1 C10 1.508(7) .
N1 C3 1.530(8) .
N1 C1 1.537(8) .
C1 C1 1.484(13) 3_756
C1 H1A 0.9900 .
C1 H1B 0.9900 .
C3 C4 1.499(9) .
C3 H3A 0.9900 .
C3 H3B 0.9900 .
C4 C5 1.387(9) .
C4 C9 1.390(8) .
C5 C6 1.358(9) .
C6 C7 1.380(10) .
C7 C8 1.373(9) .
C8 C9 1.369(9) .
C10 H10A 0.9800 .
C10 H10B 0.9800 .
C10 H10C 0.9800 .
C11 H11A 0.9800 .
C11 H11B 0.9800 .
C11 H11C 0.9800 .

loop_
_geom_torsion_atom_site_label_1
_geom_torsion_atom_site_label_2
_geom_torsion_atom_site_label_3
_geom_torsion_atom_site_label_4
_geom_torsion
_geom_torsion_site_symmetry_4
C11 N1 C1 C1 62.0(8) 3_756
C10 N1 C1 C1 -59.8(8) 3_756
C3 N1 C1 C1 -178.4(7) 3_756
C11 N1 C3 C4 -59.1(6) .
C10 N1 C3 C4 59.9(6) .
C1 N1 C3 C4 179.5(5) .
N1 C3 C4 C5 95.6(7) .
N1 C3 C4 C9 -90.7(7) .
C9 C4 C5 F5 -179.7(5) .
C3 C4 C5 F5 -5.7(9) .
C9 C4 C5 C6 0.4(10) .
C3 C4 C5 C6 174.5(6) .
F5 C5 C6 F6 0.5(10) .
C4 C5 C6 F6 -179.6(6) .
F5 C5 C6 C7 -179.3(6) .
C4 C5 C6 C7 0.5(11) .
F6 C6 C7 F7 -1.5(10) .
C5 C6 C7 F7 178.3(6) .
F6 C6 C7 C8 -179.9(6) .
C5 C6 C7 C8 -0.1(11) .
F7 C7 C8 F8 0.8(10) .
C6 C7 C8 F8 179.2(6) .
F7 C7 C8 C9 -179.8(6) .
C6 C7 C8 C9 -1.4(10) .
F8 C8 C9 F9 3.1(9) .
C7 C8 C9 F9 -176.3(6) .
F8 C8 C9 C4 -178.1(6) .
C7 C8 C9 C4 2.5(10) .
C5 C4 C9 F9 176.9(5) .
C3 C4 C9 F9 2.8(9) .
C5 C4 C9 C8 -2.0(9) .
C3 C4 C9 C8 -176.0(6) .
